data_7715315
loop_
_publ_author_name
'Dorow, Richard C. C.'
'Liebing, Phil'
'G&#xf6;rls, Helmar'
'Westerhausen, Matthias'

_publ_section_title
;
 Coordination chemistry of alkali metal dimesityl-thio- and
 dimesityl-selenophosphinites
 [(L)<sub>2</sub>A-EPMes<sub>2</sub>]<sub>2</sub> (A = Li, Na, K; E = S,
 Se; L = THF, THP) and [(18C6)K-SPMes<sub>2</sub>].
;
_journal_issue 12
_journal_name_full 'Dalton transactions (Cambridge, England : 2003)'
_journal_page_first 5711
_journal_page_last 5720
_journal_paper_doi 10.1039/d4dt00264d
_journal_volume 53
_journal_year 2024
_chemical_formula_moiety 'C56 H84 K2 O4 P2 S2'
_chemical_formula_sum 'C56 H84 K2 O4 P2 S2'
_chemical_formula_weight 1025.49
_space_group_crystal_system triclinic
_space_group_IT_number 2
_space_group_name_Hall '-P 1'
_space_group_name_H-M_alt 'P -1'
_atom_sites_solution_hydrogens geom
_atom_sites_solution_primary direct
_atom_sites_solution_secondary difmap
_audit_creation_method SHELXL-2018/3
_audit_update_record
;
2022-07-05 deposited with the CCDC.	2024-02-29 downloaded from the CCDC.
;
_cell_angle_alpha 92.241(3)
_cell_angle_beta 108.058(3)
_cell_angle_gamma 108.624(3)
_cell_formula_units_Z 2
_cell_length_a 13.4390(15)
_cell_length_b 13.7423(14)
_cell_length_c 17.2067(19)
_cell_measurement_reflns_used 41447
_cell_measurement_temperature 117(2)
_cell_measurement_theta_max 31.572
_cell_measurement_theta_min 1.260
_cell_volume 2829.2(5)
_computing_cell_refinement DENZO
_computing_data_collection COLLECT
_computing_data_reduction DENZO
_computing_molecular_graphics SHELXTL/PC
_computing_publication_material 'SHELXL-2018/3 (Sheldrick, 2018)'
_computing_structure_refinement 'SHELXL-2018/3 (Sheldrick, 2018)'
_computing_structure_solution 'SHELXT 2018/2 (Sheldrick, 2018)'
_diffrn_ambient_temperature 117(2)
_diffrn_measured_fraction_theta_full 0.999
_diffrn_measured_fraction_theta_max 0.881
_diffrn_measurement_device_type KappaCCD
_diffrn_measurement_method 'phi + omega - scans'
_diffrn_radiation_type MoK\a
_diffrn_radiation_wavelength 0.71073
_diffrn_reflns_av_R_equivalents 0.0613
_diffrn_reflns_av_unetI/netI 0.0968
_diffrn_reflns_Laue_measured_fraction_full 0.999
_diffrn_reflns_Laue_measured_fraction_max 0.881
_diffrn_reflns_limit_h_max 18
_diffrn_reflns_limit_h_min -18
_diffrn_reflns_limit_k_max 19
_diffrn_reflns_limit_k_min -19
_diffrn_reflns_limit_l_max 25
_diffrn_reflns_limit_l_min -24
_diffrn_reflns_number 41447
_diffrn_reflns_point_group_measured_fraction_full 0.999
_diffrn_reflns_point_group_measured_fraction_max 0.881
_diffrn_reflns_theta_full 25.242
_diffrn_reflns_theta_max 31.572
_diffrn_reflns_theta_min 1.260
_exptl_absorpt_coefficient_mu 0.340
_exptl_absorpt_correction_T_max 0.7456
_exptl_absorpt_correction_T_min 0.6574
_exptl_absorpt_correction_type multi-scan
_exptl_absorpt_process_details
; 
 SADABS 2016/2: Krause, L., Herbst-Irmer, R., Sheldrick G.M. & Stalke D., 
 J. Appl. Cryst. 48 (2015) 3-10 
;
_exptl_crystal_colour colourless
_exptl_crystal_density_diffrn 1.204
_exptl_crystal_density_method 'not measured'
_exptl_crystal_description prism
_exptl_crystal_F_000 1104
_exptl_crystal_size_max 0.230
_exptl_crystal_size_mid 0.170
_exptl_crystal_size_min 0.090
_refine_diff_density_max 1.043
_refine_diff_density_min -0.936
_refine_diff_density_rms 0.095
_refine_ls_extinction_method none
_refine_ls_goodness_of_fit_ref 1.025
_refine_ls_hydrogen_treatment constr
_refine_ls_matrix_type full
_refine_ls_number_parameters 607
_refine_ls_number_reflns 16704
_refine_ls_number_restraints 0
_refine_ls_restrained_S_all 1.025
_refine_ls_R_factor_all 0.1413
_refine_ls_R_factor_gt 0.0741
_refine_ls_shift/su_max 0.000
_refine_ls_shift/su_mean 0.000
_refine_ls_structure_factor_coef Fsqd
_refine_ls_weighting_details 'w=1/[\s^2^(Fo^2^)+(0.0610P)^2^+5.6660P] where P=(Fo^2^+2Fc^2^)/3'
_refine_ls_weighting_scheme calc
_refine_ls_wR_factor_gt 0.1568
_refine_ls_wR_factor_ref 0.1974
_reflns_Friedel_coverage 0.000
_reflns_number_gt 9512
_reflns_number_total 16704
_reflns_threshold_expression 'I > 2\s(I)'
_cod_data_source_file d4dt00264d2.cif
_cod_data_source_block BN199_3a
_cod_depositor_comments 'Adding full bibliography for 7715309--7715318.cif.'
_cod_database_code 7715315
_shelx_shelxl_version_number 2018/3
_shelx_space_group_comment
; 
The symmetry employed for this shelxl refinement is uniquely defined 
by the following loop, which should always be used as a source of 
symmetry information in preference to the above space-group names. 
They are only intended as comments. 
;
_shelx_estimated_absorpt_t_min 0.926
_shelx_estimated_absorpt_t_max 0.970

loop_
_space_group_symop_operation_xyz
'x, y, z'
'-x, -y, -z'

loop_
_atom_site_label
_atom_site_type_symbol
_atom_site_fract_x
_atom_site_fract_y
_atom_site_fract_z
_atom_site_U_iso_or_equiv
_atom_site_adp_type
_atom_site_occupancy
_atom_site_site_symmetry_order
_atom_site_calc_flag
_atom_site_refinement_flags_posn
_atom_site_refinement_flags_adp
_atom_site_refinement_flags_occupancy
_atom_site_disorder_assembly
_atom_site_disorder_group
K1 K 0.39877(6) 0.41368(5) 0.25683(5) 0.02496(16) Uani 1 1 d . . . . .
K2 K 0.14305(6) 0.58454(5) 0.23315(5) 0.02707(16) Uani 1 1 d . . . . .
S1 S 0.22312(7) 0.41655(6) 0.33981(5) 0.02440(17) Uani 1 1 d . . . . .
S2 S 0.32332(7) 0.58901(6) 0.15524(5) 0.02339(17) Uani 1 1 d . . . . .
P1 P 0.11884(7) 0.29399(6) 0.24659(5) 0.01999(17) Uani 1 1 d . . . . .
P2 P 0.42336(7) 0.70823(6) 0.25277(5) 0.01957(17) Uani 1 1 d . . . . .
O1 O 0.4349(2) 0.23195(18) 0.31306(18) 0.0386(6) Uani 1 1 d . . . . .
O2 O 0.4708(2) 0.37146(19) 0.13038(15) 0.0336(6) Uani 1 1 d . . . . .
O3 O 0.1124(2) 0.76138(19) 0.17520(19) 0.0411(7) Uani 1 1 d . . . . .
O4 O 0.1050(2) 0.6825(2) 0.35194(16) 0.0412(7) Uani 1 1 d . . . . .
C1 C 0.0032(3) 0.3428(2) 0.19761(18) 0.0189(6) Uani 1 1 d . . . . .
C2 C -0.0091(3) 0.3705(2) 0.11769(19) 0.0221(6) Uani 1 1 d . . . . .
C3 C -0.0877(3) 0.4163(2) 0.0820(2) 0.0254(7) Uani 1 1 d . . . . .
H3 H -0.095663 0.433626 0.028079 0.030 Uiso 1 1 calc R U . . .
C4 C -0.1546(3) 0.4374(2) 0.1225(2) 0.0273(7) Uani 1 1 d . . . . .
C5 C -0.1424(3) 0.4096(2) 0.2011(2) 0.0244(7) Uani 1 1 d . . . . .
H5 H -0.187927 0.423051 0.229742 0.029 Uiso 1 1 calc R U . . .
C6 C -0.0662(3) 0.3629(2) 0.23900(19) 0.0200(6) Uani 1 1 d . . . . .
C7 C 0.0630(3) 0.3547(2) 0.0695(2) 0.0266(7) Uani 1 1 d . . . . .
H7A H 0.030058 0.361847 0.011632 0.040 Uiso 1 1 calc R U . . .
H7B H 0.067401 0.285004 0.072437 0.040 Uiso 1 1 calc R U . . .
H7C H 0.138130 0.406851 0.093345 0.040 Uiso 1 1 calc R U . . .
C8 C -0.2371(3) 0.4898(3) 0.0835(3) 0.0391(9) Uani 1 1 d . . . . .
H8A H -0.293214 0.477045 0.110691 0.059 Uiso 1 1 calc R U . . .
H8B H -0.273944 0.461502 0.024496 0.059 Uiso 1 1 calc R U . . .
H8C H -0.197600 0.564730 0.089893 0.059 Uiso 1 1 calc R U . . .
C9 C -0.0585(3) 0.3363(3) 0.3246(2) 0.0263(7) Uani 1 1 d . . . . .
H9A H 0.018565 0.369436 0.362383 0.039 Uiso 1 1 calc R U . . .
H9B H -0.080829 0.260795 0.322627 0.039 Uiso 1 1 calc R U . . .
H9C H -0.108185 0.361536 0.344338 0.039 Uiso 1 1 calc R U . . .
C10 C 0.0467(3) 0.1746(2) 0.28369(19) 0.0205(6) Uani 1 1 d . . . . .
C11 C -0.0378(3) 0.0952(2) 0.22011(19) 0.0218(6) Uani 1 1 d . . . . .
C12 C -0.0953(3) 0.0007(2) 0.2393(2) 0.0249(7) Uani 1 1 d . . . . .
H12 H -0.153698 -0.049987 0.196089 0.030 Uiso 1 1 calc R U . . .
C13 C -0.0698(3) -0.0216(2) 0.3194(2) 0.0261(7) Uani 1 1 d . . . . .
C14 C 0.0164(3) 0.0535(2) 0.3801(2) 0.0254(7) Uani 1 1 d . . . . .
H14 H 0.037644 0.038067 0.434928 0.031 Uiso 1 1 calc R U . . .
C15 C 0.0743(3) 0.1512(2) 0.3651(2) 0.0230(6) Uani 1 1 d . . . . .
C16 C -0.0670(3) 0.1069(2) 0.1297(2) 0.0281(7) Uani 1 1 d . . . . .
H16A H -0.101285 0.160420 0.119365 0.042 Uiso 1 1 calc R U . . .
H16B H -0.119678 0.040606 0.095930 0.042 Uiso 1 1 calc R U . . .
H16C H 0.000988 0.127285 0.115125 0.042 Uiso 1 1 calc R U . . .
C17 C -0.1318(3) -0.1257(3) 0.3381(2) 0.0349(8) Uani 1 1 d . . . . .
H17A H -0.119024 -0.180910 0.309084 0.052 Uiso 1 1 calc R U . . .
H17B H -0.211858 -0.137150 0.319575 0.052 Uiso 1 1 calc R U . . .
H17C H -0.104540 -0.126568 0.397829 0.052 Uiso 1 1 calc R U . . .
C18 C 0.1642(3) 0.2250(3) 0.4395(2) 0.0306(8) Uani 1 1 d . . . . .
H18A H 0.139712 0.281150 0.453512 0.046 Uiso 1 1 calc R U . . .
H18B H 0.232980 0.254373 0.426633 0.046 Uiso 1 1 calc R U . . .
H18C H 0.178399 0.187237 0.486504 0.046 Uiso 1 1 calc R U . . .
C19 C 0.5324(3) 0.6546(2) 0.30762(19) 0.0197(6) Uani 1 1 d . . . . .
C20 C 0.6039(3) 0.6297(2) 0.27105(19) 0.0215(6) Uani 1 1 d . . . . .
C21 C 0.6715(3) 0.5759(2) 0.3118(2) 0.0248(7) Uani 1 1 d . . . . .
H21 H 0.719401 0.559772 0.286825 0.030 Uiso 1 1 calc R U . . .
C22 C 0.6714(3) 0.5447(2) 0.3881(2) 0.0268(7) Uani 1 1 d . . . . .
C23 C 0.6025(3) 0.5718(2) 0.4243(2) 0.0258(7) Uani 1 1 d . . . . .
H23 H 0.602404 0.552883 0.476803 0.031 Uiso 1 1 calc R U . . .
C24 C 0.5338(3) 0.6256(2) 0.38579(19) 0.0224(6) Uani 1 1 d . . . . .
C25 C 0.6085(3) 0.6577(3) 0.1880(2) 0.0262(7) Uani 1 1 d . . . . .
H25A H 0.656582 0.626999 0.171179 0.039 Uiso 1 1 calc R U . . .
H25B H 0.638848 0.733471 0.192032 0.039 Uiso 1 1 calc R U . . .
H25C H 0.533071 0.630890 0.146906 0.039 Uiso 1 1 calc R U . . .
C26 C 0.7436(3) 0.4848(3) 0.4310(2) 0.0372(9) Uani 1 1 d . . . . .
H26A H 0.696094 0.414264 0.432055 0.056 Uiso 1 1 calc R U . . .
H26B H 0.787713 0.519917 0.487795 0.056 Uiso 1 1 calc R U . . .
H26C H 0.793919 0.481256 0.401039 0.056 Uiso 1 1 calc R U . . .
C27 C 0.4635(3) 0.6503(2) 0.4318(2) 0.0269(7) Uani 1 1 d . . . . .
H27A H 0.385978 0.603105 0.406653 0.040 Uiso 1 1 calc R U . . .
H27B H 0.466601 0.722219 0.428777 0.040 Uiso 1 1 calc R U . . .
H27C H 0.492345 0.641607 0.489832 0.040 Uiso 1 1 calc R U . . .
C28 C 0.5043(3) 0.8278(2) 0.2207(2) 0.0213(6) Uani 1 1 d . . . . .
C29 C 0.5855(3) 0.9055(2) 0.2872(2) 0.0233(6) Uani 1 1 d . . . . .
C30 C 0.6454(3) 1.0014(2) 0.2718(2) 0.0280(7) Uani 1 1 d . . . . .
H30 H 0.700343 1.051327 0.317165 0.034 Uiso 1 1 calc R U . . .
C31 C 0.6275(3) 1.0264(2) 0.1927(2) 0.0287(7) Uani 1 1 d . . . . .
C32 C 0.5462(3) 0.9520(2) 0.1281(2) 0.0261(7) Uani 1 1 d . . . . .
H32 H 0.531633 0.968403 0.073491 0.031 Uiso 1 1 calc R U . . .
C33 C 0.4845(3) 0.8534(2) 0.1397(2) 0.0253(7) Uani 1 1 d . . . . .
C34 C 0.6072(3) 0.8903(2) 0.3765(2) 0.0292(7) Uani 1 1 d . . . . .
H34A H 0.636890 0.833696 0.386795 0.044 Uiso 1 1 calc R U . . .
H34B H 0.537214 0.872716 0.388249 0.044 Uiso 1 1 calc R U . . .
H34C H 0.661539 0.954502 0.412405 0.044 Uiso 1 1 calc R U . . .
C35 C 0.6934(3) 1.1315(3) 0.1779(3) 0.0381(9) Uani 1 1 d . . . . .
H35A H 0.679270 1.186022 0.206502 0.057 Uiso 1 1 calc R U . . .
H35B H 0.670293 1.134573 0.118396 0.057 Uiso 1 1 calc R U . . .
H35C H 0.773240 1.141919 0.199091 0.057 Uiso 1 1 calc R U . . .
C36 C 0.4010(3) 0.7814(3) 0.0623(2) 0.0328(8) Uani 1 1 d . . . . .
H36A H 0.400573 0.817699 0.014328 0.049 Uiso 1 1 calc R U . . .
H36B H 0.326406 0.759419 0.066949 0.049 Uiso 1 1 calc R U . . .
H36C H 0.421628 0.720223 0.055183 0.049 Uiso 1 1 calc R U . . .
C37 C 0.3300(3) 0.1511(3) 0.2989(3) 0.0395(9) Uani 1 1 d . . . . .
H37A H 0.312816 0.101636 0.249154 0.047 Uiso 1 1 calc R U . . .
H37B H 0.270447 0.181740 0.288029 0.047 Uiso 1 1 calc R U . . .
C38 C 0.3301(4) 0.0931(3) 0.3716(3) 0.0464(10) Uani 1 1 d . . . . .
H38A H 0.257427 0.035926 0.358408 0.056 Uiso 1 1 calc R U . . .
H38B H 0.340197 0.140756 0.420353 0.056 Uiso 1 1 calc R U . . .
C39 C 0.4239(3) 0.0487(3) 0.3919(3) 0.0402(9) Uani 1 1 d . . . . .
H39A H 0.429267 0.018129 0.443524 0.048 Uiso 1 1 calc R U . . .
H39B H 0.408007 -0.006919 0.346669 0.048 Uiso 1 1 calc R U . . .
C40 C 0.5335(3) 0.1351(3) 0.4022(2) 0.0376(9) Uani 1 1 d . . . . .
H40A H 0.554524 0.185331 0.452411 0.045 Uiso 1 1 calc R U . . .
H40B H 0.593251 0.105304 0.409389 0.045 Uiso 1 1 calc R U . . .
C41 C 0.5227(3) 0.1902(3) 0.3280(2) 0.0350(8) Uani 1 1 d . . . . .
H41A H 0.594110 0.247207 0.336673 0.042 Uiso 1 1 calc R U . . .
H41B H 0.507679 0.140851 0.278744 0.042 Uiso 1 1 calc R U . . .
C42 C 0.4083(3) 0.3805(3) 0.0484(2) 0.0368(9) Uani 1 1 d . . . . .
H42A H 0.456372 0.391160 0.013739 0.044 Uiso 1 1 calc R U . . .
H42B H 0.385500 0.442026 0.050661 0.044 Uiso 1 1 calc R U . . .
C43 C 0.3057(3) 0.2848(3) 0.0095(3) 0.0386(9) Uani 1 1 d . . . . .
H43A H 0.266118 0.292204 -0.047682 0.046 Uiso 1 1 calc R U . . .
H43B H 0.254442 0.277236 0.041395 0.046 Uiso 1 1 calc R U . . .
C44 C 0.3380(3) 0.1886(3) 0.0081(3) 0.0387(9) Uani 1 1 d . . . . .
H44A H 0.378511 0.190396 -0.031385 0.046 Uiso 1 1 calc R U . . .
H44B H 0.269820 0.125611 -0.010618 0.046 Uiso 1 1 calc R U . . .
C45 C 0.4122(3) 0.1841(3) 0.0945(3) 0.0393(9) Uani 1 1 d . . . . .
H45A H 0.367512 0.169925 0.131692 0.047 Uiso 1 1 calc R U . . .
H45B H 0.441345 0.126889 0.091836 0.047 Uiso 1 1 calc R U . . .
C46 C 0.5084(3) 0.2857(3) 0.1288(2) 0.0327(8) Uani 1 1 d . . . . .
H46A H 0.553619 0.282466 0.185672 0.039 Uiso 1 1 calc R U . . .
H46B H 0.556835 0.296301 0.094415 0.039 Uiso 1 1 calc R U . . .
C47 C 0.2110(3) 0.8394(3) 0.1725(3) 0.0390(9) Uani 1 1 d . . . . .
H47A H 0.266216 0.806862 0.170364 0.047 Uiso 1 1 calc R U . . .
H47B H 0.244233 0.890856 0.223678 0.047 Uiso 1 1 calc R U . . .
C48 C 0.1864(4) 0.8942(3) 0.0986(3) 0.0453(10) Uani 1 1 d . . . . .
H48A H 0.159083 0.844090 0.047190 0.054 Uiso 1 1 calc R U . . .
H48B H 0.255674 0.949486 0.099810 0.054 Uiso 1 1 calc R U . . .
C49 C 0.0985(4) 0.9416(3) 0.0991(3) 0.0472(11) Uani 1 1 d . . . . .
H49A H 0.129900 0.999310 0.145836 0.057 Uiso 1 1 calc R U . . .
H49B H 0.076032 0.970008 0.047033 0.057 Uiso 1 1 calc R U . . .
C50 C -0.0025(3) 0.8589(3) 0.1075(3) 0.0462(11) Uani 1 1 d . . . . .
H50A H -0.055763 0.891404 0.114407 0.055 Uiso 1 1 calc R U . . .
H50B H -0.040516 0.807093 0.056451 0.055 Uiso 1 1 calc R U . . .
C51 C 0.0311(4) 0.8053(3) 0.1803(3) 0.0474(11) Uani 1 1 d . . . . .
H51A H 0.062158 0.855837 0.231804 0.057 Uiso 1 1 calc R U . . .
H51B H -0.035701 0.749572 0.182640 0.057 Uiso 1 1 calc R U . . .
C52 C 0.1991(3) 0.7736(3) 0.3946(3) 0.0402(9) Uani 1 1 d . . . . .
H52A H 0.229981 0.809831 0.354092 0.048 Uiso 1 1 calc R U . . .
H52B H 0.257889 0.753147 0.433464 0.048 Uiso 1 1 calc R U . . .
C53 C 0.1676(3) 0.8462(3) 0.4416(2) 0.0374(9) Uani 1 1 d . . . . .
H53A H 0.113085 0.871129 0.402450 0.045 Uiso 1 1 calc R U . . .
H53B H 0.234759 0.907265 0.471834 0.045 Uiso 1 1 calc R U . . .
C54 C 0.1168(4) 0.7910(3) 0.5026(3) 0.0429(10) Uani 1 1 d . . . . .
H54A H 0.088218 0.836681 0.528654 0.051 Uiso 1 1 calc R U . . .
H54B H 0.174690 0.775562 0.546785 0.051 Uiso 1 1 calc R U . . .
C55 C 0.0217(3) 0.6903(3) 0.4576(2) 0.0383(9) Uani 1 1 d . . . . .
H55A H -0.004938 0.650370 0.498349 0.046 Uiso 1 1 calc R U . . .
H55B H -0.041432 0.706496 0.419905 0.046 Uiso 1 1 calc R U . . .
C56 C 0.0605(4) 0.6259(3) 0.4087(3) 0.0408(9) Uani 1 1 d . . . . .
H56A H 0.118484 0.604092 0.447141 0.049 Uiso 1 1 calc R U . . .
H56B H -0.003128 0.562447 0.377701 0.049 Uiso 1 1 calc R U . . .

loop_
_atom_site_aniso_label
_atom_site_aniso_U_11
_atom_site_aniso_U_22
_atom_site_aniso_U_33
_atom_site_aniso_U_23
_atom_site_aniso_U_13
_atom_site_aniso_U_12
K1 0.0305(3) 0.0204(3) 0.0290(4) 0.0066(2) 0.0151(3) 0.0103(3)
K2 0.0347(4) 0.0218(3) 0.0307(4) 0.0061(3) 0.0176(3) 0.0111(3)
S1 0.0263(4) 0.0235(4) 0.0233(4) 0.0075(3) 0.0102(3) 0.0063(3)
S2 0.0272(4) 0.0215(3) 0.0223(4) 0.0053(3) 0.0104(3) 0.0076(3)
P1 0.0249(4) 0.0203(4) 0.0198(4) 0.0075(3) 0.0121(3) 0.0097(3)
P2 0.0255(4) 0.0194(3) 0.0192(4) 0.0067(3) 0.0122(3) 0.0100(3)
O1 0.0401(14) 0.0286(12) 0.0540(18) 0.0151(11) 0.0183(13) 0.0178(11)
O2 0.0451(14) 0.0381(13) 0.0247(13) 0.0074(10) 0.0112(11) 0.0240(12)
O3 0.0485(16) 0.0337(13) 0.0582(19) 0.0192(12) 0.0315(15) 0.0226(12)
O4 0.0560(17) 0.0373(14) 0.0338(15) -0.0013(11) 0.0266(14) 0.0108(13)
C1 0.0276(15) 0.0139(12) 0.0185(14) 0.0059(10) 0.0118(12) 0.0072(11)
C2 0.0314(16) 0.0173(13) 0.0176(15) 0.0055(10) 0.0105(13) 0.0064(12)
C3 0.0393(18) 0.0212(14) 0.0167(15) 0.0076(11) 0.0110(14) 0.0100(13)
C4 0.0351(17) 0.0187(14) 0.0272(18) 0.0080(12) 0.0053(14) 0.0131(13)
C5 0.0311(16) 0.0217(14) 0.0248(17) 0.0046(12) 0.0129(14) 0.0116(13)
C6 0.0243(14) 0.0160(13) 0.0233(16) 0.0061(11) 0.0116(12) 0.0079(11)
C7 0.0403(18) 0.0225(14) 0.0212(16) 0.0072(11) 0.0181(15) 0.0086(13)
C8 0.046(2) 0.0342(19) 0.041(2) 0.0123(16) 0.0101(18) 0.0227(17)
C9 0.0292(16) 0.0333(17) 0.0269(17) 0.0114(13) 0.0183(14) 0.0154(14)
C10 0.0287(15) 0.0177(13) 0.0231(16) 0.0085(11) 0.0143(13) 0.0127(12)
C11 0.0305(16) 0.0235(14) 0.0192(15) 0.0068(11) 0.0140(13) 0.0139(12)
C12 0.0314(16) 0.0199(14) 0.0283(17) 0.0055(12) 0.0145(14) 0.0108(12)
C13 0.0313(16) 0.0233(15) 0.0322(18) 0.0128(12) 0.0176(15) 0.0133(13)
C14 0.0333(17) 0.0270(15) 0.0261(17) 0.0135(12) 0.0164(14) 0.0165(13)
C15 0.0296(16) 0.0246(14) 0.0231(16) 0.0089(12) 0.0150(13) 0.0138(13)
C16 0.0380(18) 0.0234(15) 0.0221(16) 0.0054(12) 0.0098(14) 0.0098(14)
C17 0.0390(19) 0.0265(16) 0.043(2) 0.0163(15) 0.0193(17) 0.0105(15)
C18 0.042(2) 0.0283(16) 0.0212(17) 0.0100(13) 0.0107(15) 0.0117(15)
C19 0.0266(15) 0.0158(12) 0.0189(15) 0.0057(10) 0.0114(12) 0.0065(11)
C20 0.0270(15) 0.0206(13) 0.0188(15) 0.0043(11) 0.0120(13) 0.0066(12)
C21 0.0285(16) 0.0235(14) 0.0265(17) 0.0035(12) 0.0127(14) 0.0113(13)
C22 0.0287(16) 0.0227(15) 0.0287(18) 0.0065(12) 0.0080(14) 0.0100(13)
C23 0.0350(17) 0.0219(14) 0.0207(16) 0.0082(11) 0.0110(14) 0.0084(13)
C24 0.0299(16) 0.0188(13) 0.0202(15) 0.0045(11) 0.0145(13) 0.0047(12)
C25 0.0319(17) 0.0324(16) 0.0246(17) 0.0073(13) 0.0191(14) 0.0152(14)
C26 0.043(2) 0.0336(18) 0.038(2) 0.0127(15) 0.0093(17) 0.0207(16)
C27 0.0395(18) 0.0231(15) 0.0223(16) 0.0057(12) 0.0173(15) 0.0096(13)
C28 0.0272(15) 0.0181(13) 0.0272(17) 0.0091(11) 0.0147(13) 0.0133(12)
C29 0.0253(15) 0.0195(14) 0.0291(17) 0.0055(12) 0.0117(13) 0.0103(12)
C30 0.0305(17) 0.0210(15) 0.0334(19) 0.0060(13) 0.0112(15) 0.0100(13)
C31 0.0302(17) 0.0239(15) 0.041(2) 0.0156(13) 0.0194(16) 0.0137(13)
C32 0.0334(17) 0.0286(16) 0.0261(17) 0.0133(12) 0.0160(14) 0.0172(14)
C33 0.0337(17) 0.0232(14) 0.0272(17) 0.0094(12) 0.0166(14) 0.0141(13)
C34 0.0433(19) 0.0204(14) 0.0212(16) 0.0018(12) 0.0083(15) 0.0102(14)
C35 0.0358(19) 0.0252(17) 0.054(3) 0.0188(16) 0.0177(18) 0.0079(15)
C36 0.050(2) 0.0309(17) 0.0186(17) 0.0117(13) 0.0129(16) 0.0137(16)
C37 0.0315(19) 0.040(2) 0.055(3) 0.0209(18) 0.0170(18) 0.0184(16)
C38 0.048(2) 0.051(2) 0.059(3) 0.030(2) 0.031(2) 0.027(2)
C39 0.047(2) 0.044(2) 0.039(2) 0.0218(17) 0.0169(19) 0.0241(18)
C40 0.038(2) 0.044(2) 0.030(2) 0.0014(16) 0.0047(16) 0.0217(17)
C41 0.0338(18) 0.0305(17) 0.043(2) 0.0067(15) 0.0145(17) 0.0123(15)
C42 0.053(2) 0.0340(18) 0.030(2) 0.0113(14) 0.0122(18) 0.0252(17)
C43 0.040(2) 0.045(2) 0.035(2) 0.0077(16) 0.0098(17) 0.0217(17)
C44 0.041(2) 0.0322(18) 0.040(2) 0.0021(15) 0.0133(18) 0.0107(16)
C45 0.045(2) 0.0322(18) 0.047(2) 0.0155(16) 0.0198(19) 0.0175(17)
C46 0.0394(19) 0.0393(19) 0.0291(19) 0.0106(14) 0.0142(16) 0.0234(16)
C47 0.038(2) 0.043(2) 0.041(2) 0.0177(17) 0.0127(18) 0.0196(17)
C48 0.049(2) 0.052(2) 0.048(3) 0.0275(19) 0.022(2) 0.026(2)
C49 0.067(3) 0.052(2) 0.035(2) 0.0173(18) 0.013(2) 0.040(2)
C50 0.043(2) 0.056(2) 0.042(2) -0.0103(19) 0.0046(19) 0.031(2)
C51 0.047(2) 0.046(2) 0.064(3) 0.009(2) 0.030(2) 0.024(2)
C52 0.038(2) 0.045(2) 0.038(2) 0.0040(17) 0.0192(18) 0.0096(17)
C53 0.048(2) 0.0320(18) 0.032(2) 0.0043(14) 0.0182(18) 0.0092(16)
C54 0.052(2) 0.045(2) 0.033(2) -0.0006(16) 0.0236(19) 0.0109(19)
C55 0.048(2) 0.042(2) 0.029(2) 0.0112(15) 0.0219(18) 0.0119(17)
C56 0.053(2) 0.0285(18) 0.049(2) 0.0135(16) 0.023(2) 0.0174(17)

loop_
_atom_type_symbol
_atom_type_description
_atom_type_scat_dispersion_real
_atom_type_scat_dispersion_imag
_atom_type_scat_source
C C 0.0033 0.0016 'International Tables Vol C Tables 4.2.6.8 and 6.1.1.4'
H H 0.0000 0.0000 'International Tables Vol C Tables 4.2.6.8 and 6.1.1.4'
K K 0.2009 0.2494 'International Tables Vol C Tables 4.2.6.8 and 6.1.1.4'
O O 0.0106 0.0060 'International Tables Vol C Tables 4.2.6.8 and 6.1.1.4'
P P 0.1023 0.0942 'International Tables Vol C Tables 4.2.6.8 and 6.1.1.4'
S S 0.1246 0.1234 'International Tables Vol C Tables 4.2.6.8 and 6.1.1.4'

loop_
_geom_angle_atom_site_label_1
_geom_angle_atom_site_label_2
_geom_angle_atom_site_label_3
_geom_angle
_geom_angle_site_symmetry_1
_geom_angle_site_symmetry_3
_geom_angle_publ_flag
O2 K1 O1 86.18(8) . . ?
O2 K1 S1 155.92(6) . . ?
O1 K1 S1 97.25(6) . . ?
O2 K1 C19 100.11(8) . . ?
O1 K1 C19 135.00(8) . . ?
S1 K1 C19 94.24(6) . . ?
O2 K1 C24 120.37(8) . . ?
O1 K1 C24 116.12(9) . . ?
S1 K1 C24 79.51(6) . . ?
C19 K1 C24 25.64(8) . . ?
O2 K1 S2 86.83(6) . . ?
O1 K1 S2 167.73(6) . . ?
S1 K1 S2 85.17(3) . . ?
C19 K1 S2 56.37(6) . . ?
C24 K1 S2 76.14(6) . . ?
O2 K1 C20 76.88(8) . . ?
O1 K1 C20 122.79(8) . . ?
S1 K1 C20 119.48(6) . . ?
C19 K1 C20 25.31(8) . . ?
C24 K1 C20 43.97(8) . . ?
S2 K1 C20 65.07(6) . . ?
O2 K1 C23 114.30(8) . . ?
O1 K1 C23 93.10(8) . . ?
S1 K1 C23 89.39(6) . . ?
C19 K1 C23 43.59(8) . . ?
C24 K1 C23 24.25(8) . . ?
S2 K1 C23 98.96(6) . . ?
C20 K1 C23 49.56(8) . . ?
O2 K1 C21 74.10(8) . . ?
O1 K1 C21 99.01(8) . . ?
S1 K1 C21 128.27(6) . . ?
C19 K1 C21 42.98(8) . . ?
C24 K1 C21 49.30(8) . . ?
S2 K1 C21 88.73(6) . . ?
C20 K1 C21 23.82(8) . . ?
C23 K1 C21 41.11(8) . . ?
O2 K1 C22 91.76(8) . . ?
O1 K1 C22 85.21(8) . . ?
S1 K1 C22 112.25(6) . . ?
C19 K1 C22 50.36(8) . . ?
C24 K1 C22 42.44(8) . . ?
S2 K1 C22 105.08(6) . . ?
C20 K1 C22 42.26(8) . . ?
C23 K1 C22 23.43(8) . . ?
C21 K1 C22 23.32(8) . . ?
O2 K1 P1 121.74(6) . . ?
O1 K1 P1 86.78(6) . . ?
S1 K1 P1 35.43(2) . . ?
C19 K1 P1 124.00(6) . . ?
C24 K1 P1 114.47(6) . . ?
S2 K1 P1 88.35(3) . . ?
C20 K1 P1 147.71(6) . . ?
C23 K1 P1 123.79(6) . . ?
C21 K1 P1 163.67(6) . . ?
C22 K1 P1 144.88(6) . . ?
O2 K1 K2 123.87(6) . . ?
O1 K1 K2 139.26(6) . . ?
S1 K1 K2 43.85(2) . . ?
C19 K1 K2 71.57(6) . . ?
C24 K1 K2 74.68(6) . . ?
S2 K1 K2 41.349(19) . . ?
C20 K1 K2 92.91(6) . . ?
C23 K1 K2 97.17(6) . . ?
C21 K1 K2 114.43(6) . . ?
C22 K1 K2 116.94(6) . . ?
P1 K1 K2 54.997(19) . . ?
O4 K2 O3 74.46(9) . . ?
O4 K2 S2 143.07(7) . . ?
O3 K2 S2 94.52(6) . . ?
O4 K2 C2 128.59(9) . . ?
O3 K2 C2 116.82(9) . . ?
S2 K2 C2 88.03(6) . . ?
O4 K2 C1 111.48(8) . . ?
O3 K2 C1 136.79(9) . . ?
S2 K2 C1 100.70(6) . . ?
C2 K2 C1 25.83(8) . . ?
O4 K2 S1 96.94(7) . . ?
O3 K2 S1 166.17(7) . . ?
S2 K2 S1 85.93(3) . . ?
C2 K2 S1 77.00(6) . . ?
C1 K2 S1 56.20(6) . . ?
O4 K2 C3 116.10(9) . . ?
O3 K2 C3 94.74(8) . . ?
S2 K2 C3 99.63(6) . . ?
C2 K2 C3 24.06(8) . . ?
C1 K2 C3 43.07(8) . . ?
S1 K2 C3 98.81(6) . . ?
O4 K2 C52 22.73(8) . . ?
O3 K2 C52 69.03(10) . . ?
S2 K2 C52 120.38(7) . . ?
C2 K2 C52 151.20(9) . . ?
C1 K2 C52 131.06(9) . . ?
S1 K2 C52 98.81(8) . . ?
C3 K2 C52 137.10(9) . . ?
O4 K2 C6 88.19(8) . . ?
O3 K2 C6 125.54(8) . . ?
S2 K2 C6 124.94(5) . . ?
C2 K2 C6 42.88(8) . . ?
C1 K2 C6 24.26(7) . . ?
S1 K2 C6 63.76(6) . . ?
C3 K2 C6 47.71(8) . . ?
C52 K2 C6 109.44(8) . . ?
O4 K2 P2 107.27(6) . . ?
O3 K2 P2 85.35(6) . . ?
S2 K2 P2 35.90(2) . . ?
C2 K2 P2 122.99(6) . . ?
C1 K2 P2 128.48(6) . . ?
S1 K2 P2 87.00(3) . . ?
C3 K2 P2 134.99(6) . . ?
C52 K2 P2 84.71(7) . . ?
C6 K2 P2 148.69(6) . . ?
O4 K2 K1 129.23(7) . . ?
O3 K2 K1 137.43(6) . . ?
S2 K2 K1 44.19(2) . . ?
C2 K2 K1 78.25(6) . . ?
C1 K2 K1 73.51(6) . . ?
S1 K2 K1 41.78(2) . . ?
C3 K2 K1 101.25(6) . . ?
C52 K2 K1 117.72(7) . . ?
C6 K2 K1 93.30(5) . . ?
P2 K2 K1 55.730(19) . . ?
P1 S1 K1 83.26(4) . . ?
P1 S1 K2 92.48(4) . . ?
K1 S1 K2 94.37(3) . . ?
P2 S2 K2 82.78(4) . . ?
P2 S2 K1 93.02(4) . . ?
K2 S2 K1 94.46(3) . . ?
C1 P1 C10 102.52(13) . . ?
C1 P1 S1 100.66(9) . . ?
C10 P1 S1 114.14(10) . . ?
C1 P1 K1 124.83(9) . . ?
C10 P1 K1 132.64(10) . . ?
S1 P1 K1 61.31(3) . . ?
C19 P2 C28 103.21(14) . . ?
C19 P2 S2 100.88(9) . . ?
C28 P2 S2 113.55(11) . . ?
C19 P2 K2 121.09(9) . . ?
C28 P2 K2 135.69(10) . . ?
S2 P2 K2 61.31(3) . . ?
C41 O1 C37 110.6(3) . . ?
C41 O1 K1 136.3(2) . . ?
C37 O1 K1 109.8(2) . . ?
C46 O2 C42 110.6(3) . . ?
C46 O2 K1 119.6(2) . . ?
C42 O2 K1 117.6(2) . . ?
C47 O3 C51 111.2(3) . . ?
C47 O3 K2 115.0(2) . . ?
C51 O3 K2 128.2(2) . . ?
C56 O4 C52 111.0(3) . . ?
C56 O4 K2 120.4(2) . . ?
C52 O4 K2 111.1(2) . . ?
C2 C1 C6 118.2(3) . . ?
C2 C1 P1 118.0(2) . . ?
C6 C1 P1 123.5(2) . . ?
C2 C1 K2 76.35(16) . . ?
C6 C1 K2 88.93(16) . . ?
P1 C1 K2 98.92(11) . . ?
C3 C2 C1 119.8(3) . . ?
C3 C2 C7 118.1(3) . . ?
C1 C2 C7 122.1(3) . . ?
C3 C2 K2 88.49(17) . . ?
C1 C2 K2 77.82(16) . . ?
C7 C2 K2 102.47(18) . . ?
C4 C3 C2 122.3(3) . . ?
C4 C3 K2 89.61(19) . . ?
C2 C3 K2 67.45(17) . . ?
C4 C3 H3 118.8 . . ?
C2 C3 H3 118.8 . . ?
K2 C3 H3 113.9 . . ?
C3 C4 C5 117.6(3) . . ?
C3 C4 C8 121.4(3) . . ?
C5 C4 C8 121.0(3) . . ?
C6 C5 C4 122.3(3) . . ?
C6 C5 H5 118.8 . . ?
C4 C5 H5 118.8 . . ?
C5 C6 C1 119.7(3) . . ?
C5 C6 C9 118.4(3) . . ?
C1 C6 C9 121.8(3) . . ?
C5 C6 K2 87.88(18) . . ?
C1 C6 K2 66.81(15) . . ?
C9 C6 K2 114.90(19) . . ?
C2 C7 H7A 109.5 . . ?
C2 C7 H7B 109.5 . . ?
H7A C7 H7B 109.5 . . ?
C2 C7 H7C 109.5 . . ?
H7A C7 H7C 109.5 . . ?
H7B C7 H7C 109.5 . . ?
C4 C8 H8A 109.5 . . ?
C4 C8 H8B 109.5 . . ?
H8A C8 H8B 109.5 . . ?
C4 C8 H8C 109.5 . . ?
H8A C8 H8C 109.5 . . ?
H8B C8 H8C 109.5 . . ?
C6 C9 H9A 109.5 . . ?
C6 C9 H9B 109.5 . . ?
H9A C9 H9B 109.5 . . ?
C6 C9 H9C 109.5 . . ?
H9A C9 H9C 109.5 . . ?
H9B C9 H9C 109.5 . . ?
C15 C10 C11 117.5(3) . . ?
C15 C10 P1 127.4(2) . . ?
C11 C10 P1 114.8(2) . . ?
C12 C11 C10 120.5(3) . . ?
C12 C11 C16 117.0(3) . . ?
C10 C11 C16 122.5(3) . . ?
C13 C12 C11 122.0(3) . . ?
C13 C12 H12 119.0 . . ?
C11 C12 H12 119.0 . . ?
C14 C13 C12 117.2(3) . . ?
C14 C13 C17 121.8(3) . . ?
C12 C13 C17 120.9(3) . . ?
C13 C14 C15 123.3(3) . . ?
C13 C14 H14 118.4 . . ?
C15 C14 H14 118.4 . . ?
C14 C15 C10 119.3(3) . . ?
C14 C15 C18 116.2(3) . . ?
C10 C15 C18 124.5(3) . . ?
C11 C16 H16A 109.5 . . ?
C11 C16 H16B 109.5 . . ?
H16A C16 H16B 109.5 . . ?
C11 C16 H16C 109.5 . . ?
H16A C16 H16C 109.5 . . ?
H16B C16 H16C 109.5 . . ?
C13 C17 H17A 109.5 . . ?
C13 C17 H17B 109.5 . . ?
H17A C17 H17B 109.5 . . ?
C13 C17 H17C 109.5 . . ?
H17A C17 H17C 109.5 . . ?
H17B C17 H17C 109.5 . . ?
C15 C18 H18A 109.5 . . ?
C15 C18 H18B 109.5 . . ?
H18A C18 H18B 109.5 . . ?
C15 C18 H18C 109.5 . . ?
H18A C18 H18C 109.5 . . ?
H18B C18 H18C 109.5 . . ?
C24 C19 C20 118.5(3) . . ?
C24 C19 P2 117.6(2) . . ?
C20 C19 P2 123.4(2) . . ?
C24 C19 K1 79.46(16) . . ?
C20 C19 K1 82.39(16) . . ?
P2 C19 K1 101.09(12) . . ?
C21 C20 C19 119.5(3) . . ?
C21 C20 C25 118.1(3) . . ?
C19 C20 C25 122.4(3) . . ?
C21 C20 K1 84.06(18) . . ?
C19 C20 K1 72.31(16) . . ?
C25 C20 K1 113.12(19) . . ?
C20 C21 C22 122.3(3) . . ?
C20 C21 K1 72.12(17) . . ?
C22 C21 K1 80.33(19) . . ?
C20 C21 H21 118.8 . . ?
C22 C21 H21 118.8 . . ?
K1 C21 H21 119.5 . . ?
C23 C22 C21 117.5(3) . . ?
C23 C22 C26 120.6(3) . . ?
C21 C22 C26 121.9(3) . . ?
C23 C22 K1 73.76(18) . . ?
C21 C22 K1 76.35(19) . . ?
C26 C22 K1 120.3(2) . . ?
C24 C23 C22 122.0(3) . . ?
C24 C23 K1 71.63(17) . . ?
C22 C23 K1 82.81(19) . . ?
C24 C23 H23 119.0 . . ?
C22 C23 H23 119.0 . . ?
K1 C23 H23 117.0 . . ?
C23 C24 C19 120.1(3) . . ?
C23 C24 C27 116.6(3) . . ?
C19 C24 C27 123.3(3) . . ?
C23 C24 K1 84.12(18) . . ?
C19 C24 K1 74.90(16) . . ?
C27 C24 K1 111.75(19) . . ?
C20 C25 H25A 109.5 . . ?
C20 C25 H25B 109.5 . . ?
H25A C25 H25B 109.5 . . ?
C20 C25 H25C 109.5 . . ?
H25A C25 H25C 109.5 . . ?
H25B C25 H25C 109.5 . . ?
C22 C26 H26A 109.5 . . ?
C22 C26 H26B 109.5 . . ?
H26A C26 H26B 109.5 . . ?
C22 C26 H26C 109.5 . . ?
H26A C26 H26C 109.5 . . ?
H26B C26 H26C 109.5 . . ?
C24 C27 H27A 109.5 . . ?
C24 C27 H27B 109.5 . . ?
H27A C27 H27B 109.5 . . ?
C24 C27 H27C 109.5 . . ?
H27A C27 H27C 109.5 . . ?
H27B C27 H27C 109.5 . . ?
C33 C28 C29 117.6(3) . . ?
C33 C28 P2 127.1(2) . . ?
C29 C28 P2 114.8(2) . . ?
C30 C29 C28 120.4(3) . . ?
C30 C29 C34 117.2(3) . . ?
C28 C29 C34 122.4(3) . . ?
C31 C30 C29 122.2(3) . . ?
C31 C30 H30 118.9 . . ?
C29 C30 H30 118.9 . . ?
C30 C31 C32 117.4(3) . . ?
C30 C31 C35 121.1(3) . . ?
C32 C31 C35 121.5(3) . . ?
C31 C32 C33 122.9(3) . . ?
C31 C32 H32 118.5 . . ?
C33 C32 H32 118.5 . . ?
C32 C33 C28 119.4(3) . . ?
C32 C33 C36 115.8(3) . . ?
C28 C33 C36 124.8(3) . . ?
C29 C34 H34A 109.5 . . ?
C29 C34 H34B 109.5 . . ?
H34A C34 H34B 109.5 . . ?
C29 C34 H34C 109.5 . . ?
H34A C34 H34C 109.5 . . ?
H34B C34 H34C 109.5 . . ?
C31 C35 H35A 109.5 . . ?
C31 C35 H35B 109.5 . . ?
H35A C35 H35B 109.5 . . ?
C31 C35 H35C 109.5 . . ?
H35A C35 H35C 109.5 . . ?
H35B C35 H35C 109.5 . . ?
C33 C36 H36A 109.5 . . ?
C33 C36 H36B 109.5 . . ?
H36A C36 H36B 109.5 . . ?
C33 C36 H36C 109.5 . . ?
H36A C36 H36C 109.5 . . ?
H36B C36 H36C 109.5 . . ?
O1 C37 C38 112.1(3) . . ?
O1 C37 H37A 109.2 . . ?
C38 C37 H37A 109.2 . . ?
O1 C37 H37B 109.2 . . ?
C38 C37 H37B 109.2 . . ?
H37A C37 H37B 107.9 . . ?
C37 C38 C39 110.3(3) . . ?
C37 C38 H38A 109.6 . . ?
C39 C38 H38A 109.6 . . ?
C37 C38 H38B 109.6 . . ?
C39 C38 H38B 109.6 . . ?
H38A C38 H38B 108.1 . . ?
C40 C39 C38 109.2(3) . . ?
C40 C39 H39A 109.8 . . ?
C38 C39 H39A 109.8 . . ?
C40 C39 H39B 109.8 . . ?
C38 C39 H39B 109.8 . . ?
H39A C39 H39B 108.3 . . ?
C41 C40 C39 110.5(3) . . ?
C41 C40 H40A 109.5 . . ?
C39 C40 H40A 109.5 . . ?
C41 C40 H40B 109.5 . . ?
C39 C40 H40B 109.5 . . ?
H40A C40 H40B 108.1 . . ?
O1 C41 C40 112.0(3) . . ?
O1 C41 H41A 109.2 . . ?
C40 C41 H41A 109.2 . . ?
O1 C41 H41B 109.2 . . ?
C40 C41 H41B 109.2 . . ?
H41A C41 H41B 107.9 . . ?
O2 C42 C43 111.5(3) . . ?
O2 C42 H42A 109.3 . . ?
C43 C42 H42A 109.3 . . ?
O2 C42 H42B 109.3 . . ?
C43 C42 H42B 109.3 . . ?
H42A C42 H42B 108.0 . . ?
C42 C43 C44 110.5(3) . . ?
C42 C43 H43A 109.6 . . ?
C44 C43 H43A 109.6 . . ?
C42 C43 H43B 109.6 . . ?
C44 C43 H43B 109.6 . . ?
H43A C43 H43B 108.1 . . ?
C43 C44 C45 109.9(3) . . ?
C43 C44 H44A 109.7 . . ?
C45 C44 H44A 109.7 . . ?
C43 C44 H44B 109.7 . . ?
C45 C44 H44B 109.7 . . ?
H44A C44 H44B 108.2 . . ?
C46 C45 C44 110.4(3) . . ?
C46 C45 H45A 109.6 . . ?
C44 C45 H45A 109.6 . . ?
C46 C45 H45B 109.6 . . ?
C44 C45 H45B 109.6 . . ?
H45A C45 H45B 108.1 . . ?
O2 C46 C45 111.8(3) . . ?
O2 C46 H46A 109.3 . . ?
C45 C46 H46A 109.3 . . ?
O2 C46 H46B 109.3 . . ?
C45 C46 H46B 109.3 . . ?
H46A C46 H46B 107.9 . . ?
O3 C47 C48 111.7(3) . . ?
O3 C47 H47A 109.3 . . ?
C48 C47 H47A 109.3 . . ?
O3 C47 H47B 109.3 . . ?
C48 C47 H47B 109.3 . . ?
H47A C47 H47B 107.9 . . ?
C47 C48 C49 110.2(4) . . ?
C47 C48 H48A 109.6 . . ?
C49 C48 H48A 109.6 . . ?
C47 C48 H48B 109.6 . . ?
C49 C48 H48B 109.6 . . ?
H48A C48 H48B 108.1 . . ?
C50 C49 C48 109.4(3) . . ?
C50 C49 H49A 109.8 . . ?
C48 C49 H49A 109.8 . . ?
C50 C49 H49B 109.8 . . ?
C48 C49 H49B 109.8 . . ?
H49A C49 H49B 108.2 . . ?
C51 C50 C49 111.1(3) . . ?
C51 C50 H50A 109.4 . . ?
C49 C50 H50A 109.4 . . ?
C51 C50 H50B 109.4 . . ?
C49 C50 H50B 109.4 . . ?
H50A C50 H50B 108.0 . . ?
O3 C51 C50 111.6(4) . . ?
O3 C51 H51A 109.3 . . ?
C50 C51 H51A 109.3 . . ?
O3 C51 H51B 109.3 . . ?
C50 C51 H51B 109.3 . . ?
H51A C51 H51B 108.0 . . ?
O4 C52 C53 111.5(3) . . ?
O4 C52 K2 46.13(16) . . ?
C53 C52 K2 153.1(3) . . ?
O4 C52 H52A 109.3 . . ?
C53 C52 H52A 109.3 . . ?
K2 C52 H52A 73.5 . . ?
O4 C52 H52B 109.3 . . ?
C53 C52 H52B 109.3 . . ?
K2 C52 H52B 94.4 . . ?
H52A C52 H52B 108.0 . . ?
C52 C53 C54 110.2(3) . . ?
C52 C53 H53A 109.6 . . ?
C54 C53 H53A 109.6 . . ?
C52 C53 H53B 109.6 . . ?
C54 C53 H53B 109.6 . . ?
H53A C53 H53B 108.1 . . ?
C53 C54 C55 109.8(3) . . ?
C53 C54 H54A 109.7 . . ?
C55 C54 H54A 109.7 . . ?
C53 C54 H54B 109.7 . . ?
C55 C54 H54B 109.7 . . ?
H54A C54 H54B 108.2 . . ?
C56 C55 C54 110.3(3) . . ?
C56 C55 H55A 109.6 . . ?
C54 C55 H55A 109.6 . . ?
C56 C55 H55B 109.6 . . ?
C54 C55 H55B 109.6 . . ?
H55A C55 H55B 108.1 . . ?
O4 C56 C55 111.6(3) . . ?
O4 C56 H56A 109.3 . . ?
C55 C56 H56A 109.3 . . ?
O4 C56 H56B 109.3 . . ?
C55 C56 H56B 109.3 . . ?
H56A C56 H56B 108.0 . . ?

loop_
_geom_bond_atom_site_label_1
_geom_bond_atom_site_label_2
_geom_bond_distance
_geom_bond_site_symmetry_2
_geom_bond_publ_flag
K1 O2 2.752(3) . ?
K1 O1 2.843(3) . ?
K1 S1 3.1236(11) . ?
K1 C19 3.155(3) . ?
K1 C24 3.212(3) . ?
K1 S2 3.2681(11) . ?
K1 C20 3.282(3) . ?
K1 C23 3.367(3) . ?
K1 C21 3.430(3) . ?
K1 C22 3.480(3) . ?
K1 P1 3.5360(11) . ?
K1 K2 4.6745(11) . ?
K2 O4 2.669(3) . ?
K2 O3 2.764(3) . ?
K2 S2 3.0976(11) . ?
K2 C2 3.157(3) . ?
K2 C1 3.175(3) . ?
K2 S1 3.2480(11) . ?
K2 C3 3.417(3) . ?
K2 C52 3.453(4) . ?
K2 C6 3.454(3) . ?
K2 P2 3.5030(12) . ?
S1 P1 2.0642(11) . ?
S2 P2 2.0706(11) . ?
P1 C1 1.864(3) . ?
P1 C10 1.868(3) . ?
P2 C19 1.862(3) . ?
P2 C28 1.869(3) . ?
O1 C41 1.429(4) . ?
O1 C37 1.431(4) . ?
O2 C46 1.426(4) . ?
O2 C42 1.433(4) . ?
O3 C47 1.428(5) . ?
O3 C51 1.430(5) . ?
O4 C56 1.428(5) . ?
O4 C52 1.431(4) . ?
C1 C2 1.415(4) . ?
C1 C6 1.419(4) . ?
C2 C3 1.393(5) . ?
C2 C7 1.514(5) . ?
C3 C4 1.384(5) . ?
C3 H3 0.9500 . ?
C4 C5 1.396(5) . ?
C4 C8 1.511(5) . ?
C5 C6 1.387(4) . ?
C5 H5 0.9500 . ?
C6 C9 1.512(4) . ?
C7 H7A 0.9800 . ?
C7 H7B 0.9800 . ?
C7 H7C 0.9800 . ?
C8 H8A 0.9800 . ?
C8 H8B 0.9800 . ?
C8 H8C 0.9800 . ?
C9 H9A 0.9800 . ?
C9 H9B 0.9800 . ?
C9 H9C 0.9800 . ?
C10 C15 1.412(4) . ?
C10 C11 1.422(4) . ?
C11 C12 1.394(4) . ?
C11 C16 1.511(4) . ?
C12 C13 1.385(5) . ?
C12 H12 0.9500 . ?
C13 C14 1.379(5) . ?
C13 C17 1.512(4) . ?
C14 C15 1.400(4) . ?
C14 H14 0.9500 . ?
C15 C18 1.510(4) . ?
C16 H16A 0.9800 . ?
C16 H16B 0.9800 . ?
C16 H16C 0.9800 . ?
C17 H17A 0.9800 . ?
C17 H17B 0.9800 . ?
C17 H17C 0.9800 . ?
C18 H18A 0.9800 . ?
C18 H18B 0.9800 . ?
C18 H18C 0.9800 . ?
C19 C24 1.414(4) . ?
C19 C20 1.416(4) . ?
C20 C21 1.393(5) . ?
C20 C25 1.508(4) . ?
C21 C22 1.397(5) . ?
C21 H21 0.9500 . ?
C22 C23 1.395(5) . ?
C22 C26 1.509(5) . ?
C23 C24 1.390(5) . ?
C23 H23 0.9500 . ?
C24 C27 1.511(4) . ?
C25 H25A 0.9800 . ?
C25 H25B 0.9800 . ?
C25 H25C 0.9800 . ?
C26 H26A 0.9800 . ?
C26 H26B 0.9800 . ?
C26 H26C 0.9800 . ?
C27 H27A 0.9800 . ?
C27 H27B 0.9800 . ?
C27 H27C 0.9800 . ?
C28 C33 1.416(5) . ?
C28 C29 1.424(4) . ?
C29 C30 1.391(4) . ?
C29 C34 1.508(5) . ?
C30 C31 1.384(5) . ?
C30 H30 0.9500 . ?
C31 C32 1.386(5) . ?
C31 C35 1.512(4) . ?
C32 C33 1.403(4) . ?
C32 H32 0.9500 . ?
C33 C36 1.508(5) . ?
C34 H34A 0.9800 . ?
C34 H34B 0.9800 . ?
C34 H34C 0.9800 . ?
C35 H35A 0.9800 . ?
C35 H35B 0.9800 . ?
C35 H35C 0.9800 . ?
C36 H36A 0.9800 . ?
C36 H36B 0.9800 . ?
C36 H36C 0.9800 . ?
C37 C38 1.510(6) . ?
C37 H37A 0.9900 . ?
C37 H37B 0.9900 . ?
C38 C39 1.522(6) . ?
C38 H38A 0.9900 . ?
C38 H38B 0.9900 . ?
C39 C40 1.522(5) . ?
C39 H39A 0.9900 . ?
C39 H39B 0.9900 . ?
C40 C41 1.502(5) . ?
C40 H40A 0.9900 . ?
C40 H40B 0.9900 . ?
C41 H41A 0.9900 . ?
C41 H41B 0.9900 . ?
C42 C43 1.511(5) . ?
C42 H42A 0.9900 . ?
C42 H42B 0.9900 . ?
C43 C44 1.518(5) . ?
C43 H43A 0.9900 . ?
C43 H43B 0.9900 . ?
C44 C45 1.529(6) . ?
C44 H44A 0.9900 . ?
C44 H44B 0.9900 . ?
C45 C46 1.509(5) . ?
C45 H45A 0.9900 . ?
C45 H45B 0.9900 . ?
C46 H46A 0.9900 . ?
C46 H46B 0.9900 . ?
C47 C48 1.506(5) . ?
C47 H47A 0.9900 . ?
C47 H47B 0.9900 . ?
C48 C49 1.522(6) . ?
C48 H48A 0.9900 . ?
C48 H48B 0.9900 . ?
C49 C50 1.518(6) . ?
C49 H49A 0.9900 . ?
C49 H49B 0.9900 . ?
C50 C51 1.499(6) . ?
C50 H50A 0.9900 . ?
C50 H50B 0.9900 . ?
C51 H51A 0.9900 . ?
C51 H51B 0.9900 . ?
C52 C53 1.499(5) . ?
C52 H52A 0.9900 . ?
C52 H52B 0.9900 . ?
C53 C54 1.524(5) . ?
C53 H53A 0.9900 . ?
C53 H53B 0.9900 . ?
C54 C55 1.524(5) . ?
C54 H54A 0.9900 . ?
C54 H54B 0.9900 . ?
C55 C56 1.509(5) . ?
C55 H55A 0.9900 . ?
C55 H55B 0.9900 . ?
C56 H56A 0.9900 . ?
C56 H56B 0.9900 . ?
